data_4028498
loop_
_publ_author_name
'Andreas Hafner'
'Angela Bihlmeier'
'Martin Nieger'
'Wim Klopper'
'Stefan Br\"ase'

_publ_contact_author
;
        Martin Nieger
        Laboratory of Inorganic Chemistry
        Department of Chemistry
        Universitity of Helsinki
        P.O. Box 55
        FIN-00014 University of Helsinki
        Finland
;
_publ_contact_author_email martin.nieger@helsinki.fi
_publ_contact_author_fax '++358 9 191 50198'
_publ_contact_author_phone '++358 9 191 50192'
_publ_section_title
;
 ortho-Perfluoroalkylation and Ethoxycarbonyldifluoromethylation of
 Aromatic Triazenes
;
_journal_name_full 'Journal of Organic Chemistry'
_journal_page_first 7938
_journal_page_last 7948
_journal_paper_doi 10.1021/jo401145g
_journal_volume 78
_journal_year 2013
_chemical_formula_moiety 'C14 H16 F6 I N3'
_chemical_formula_sum 'C14 H16 F6 I N3'
_chemical_formula_weight 467.20
_chemical_name_systematic
; 
 (E)-1-(4-iodo-2,6-bis(trifluoromethyl)phenyl)-3,3-diisopropyl-
 triaz-1-ene
;
_space_group_IT_number 14
_symmetry_cell_setting monoclinic
_symmetry_space_group_name_Hall '-P 2yn'
_symmetry_space_group_name_H-M 'P 1 21/n 1'
_atom_sites_solution_hydrogens geom
_atom_sites_solution_primary direct
_atom_sites_solution_secondary difmap
_audit_creation_method SHELXL-97
_cell_angle_alpha 90.00
_cell_angle_beta 90.26(2)
_cell_angle_gamma 90.00
_cell_formula_units_Z 12
_cell_length_a 13.155(2)
_cell_length_b 14.570(2)
_cell_length_c 27.548(4)
_cell_measurement_reflns_used 930
_cell_measurement_temperature 123(2)
_cell_measurement_theta_max 25.0
_cell_measurement_theta_min 2.5
_cell_volume 5280.0(13)
_computing_cell_refinement EVALCCD
_computing_data_collection Collect
_computing_data_reduction EVALCCD
_computing_molecular_graphics XP
_computing_publication_material 'SHELXL-97 (Sheldrick, 1997)'
_computing_structure_refinement 'SHELXL-97 (Sheldrick, 1997)'
_computing_structure_solution 'SHELXS-97 (Sheldrick, 1990)'
_diffrn_ambient_temperature 123(2)
_diffrn_measured_fraction_theta_full 0.997
_diffrn_measured_fraction_theta_max 0.997
_diffrn_measurement_device_type 'Bruker-Nonius KappaCCD'
_diffrn_measurement_method 'rotation in phi and omega, 1 deg.'
_diffrn_radiation_monochromator graphite
_diffrn_radiation_source 'fine-focus sealed tube'
_diffrn_radiation_type MoK\a
_diffrn_radiation_wavelength 0.71073
_diffrn_reflns_av_R_equivalents 0.0599
_diffrn_reflns_av_sigmaI/netI 0.0385
_diffrn_reflns_limit_h_max 17
_diffrn_reflns_limit_h_min -16
_diffrn_reflns_limit_k_max 18
_diffrn_reflns_limit_k_min -18
_diffrn_reflns_limit_l_max 35
_diffrn_reflns_limit_l_min -35
_diffrn_reflns_number 67772
_diffrn_reflns_theta_full 27.48
_diffrn_reflns_theta_max 27.48
_diffrn_reflns_theta_min 2.96
_exptl_absorpt_coefficient_mu 1.879
_exptl_absorpt_correction_T_max 0.8621
_exptl_absorpt_correction_T_min 0.6814
_exptl_absorpt_correction_type multi-scan
_exptl_absorpt_process_details 'SADABS (Sheldrick, 2008)'
_exptl_crystal_colour yellow
_exptl_crystal_density_diffrn 1.763
_exptl_crystal_density_meas ?
_exptl_crystal_description plates
_exptl_crystal_F_000 2736
_exptl_crystal_size_max 0.40
_exptl_crystal_size_mid 0.32
_exptl_crystal_size_min 0.08
_refine_diff_density_max 1.642
_refine_diff_density_min -0.885
_refine_diff_density_rms 0.131
_refine_ls_extinction_method none
_refine_ls_goodness_of_fit_ref 1.058
_refine_ls_hydrogen_treatment constr
_refine_ls_matrix_type full
_refine_ls_number_parameters 650
_refine_ls_number_reflns 12074
_refine_ls_number_restraints 1029
_refine_ls_restrained_S_all 1.016
_refine_ls_R_factor_all 0.0525
_refine_ls_R_factor_gt 0.0403
_refine_ls_shift/su_max 0.002
_refine_ls_shift/su_mean 0.000
_refine_ls_structure_factor_coef Fsqd
_refine_ls_weighting_details 'calc w=1/[\s^2^(Fo^2^)+(0.0215P)^2^+10.6620P] where P=(Fo^2^+2Fc^2^)/3'
_refine_ls_weighting_scheme calc
_refine_ls_wR_factor_gt 0.0754
_refine_ls_wR_factor_ref 0.0801
_reflns_number_gt 10144
_reflns_number_total 12074
_reflns_threshold_expression >2sigma(I)
_cod_data_source_file jo401145g_si_001_1.cif
_cod_data_source_block sb446_tw_compound_9a
_cod_depositor_comments
;
The following automatic conversions were performed:

'_exptl_crystal_density_meas' value 'none' was changed to '?' - the
value is perceived as not measured.

Automatic conversion script
Id: cif_fix_values 3008 2015-01-20 13:52:24Z robertas 
;
_cod_original_sg_symbol_H-M 'P 21/n'
_cod_database_code 4028498

loop_
_symmetry_equiv_pos_as_xyz
'x, y, z'
'-x+1/2, y+1/2, -z+1/2'
'-x, -y, -z'
'x-1/2, -y-1/2, z-1/2'

loop_
_atom_site_label
_atom_site_type_symbol
_atom_site_fract_x
_atom_site_fract_y
_atom_site_fract_z
_atom_site_U_iso_or_equiv
_atom_site_adp_type
_atom_site_occupancy
_atom_site_symmetry_multiplicity
_atom_site_calc_flag
_atom_site_refinement_flags
N1 N 0.2872(3) 0.5993(2) 0.35836(12) 0.0168(8) Uani 1 1 d U
N2 N 0.2475(3) 0.6105(3) 0.40098(15) 0.0181(10) Uani 1 1 d U
N3 N 0.2630(3) 0.5438(3) 0.43160(15) 0.0219(9) Uani 1 1 d U
C1 C 0.2664(4) 0.6759(3) 0.32812(15) 0.0145(9) Uani 1 1 d U
C2 C 0.3509(4) 0.7164(3) 0.30562(16) 0.0160(9) Uani 1 1 d U
C3 C 0.3400(4) 0.7903(3) 0.27438(16) 0.0185(10) Uani 1 1 d U
H3 H 0.3978 0.8176 0.2597 0.022 Uiso 1 1 calc R
C4 C 0.2433(3) 0.8237(3) 0.26499(17) 0.0176(11) Uani 1 1 d U
I4 I 0.22669(3) 0.934896(19) 0.217338(11) 0.02364(7) Uani 1 1 d U
C5 C 0.1582(4) 0.7828(3) 0.28517(17) 0.0169(9) Uani 1 1 d U
H5 H 0.0923 0.8056 0.2776 0.020 Uiso 1 1 calc R
C6 C 0.1694(4) 0.7083(3) 0.31652(16) 0.0176(9) Uani 1 1 d U
C21 C 0.4548(4) 0.6835(3) 0.31685(18) 0.0237(10) Uani 1 1 d U
F21 F 0.4749(3) 0.6857(2) 0.36435(11) 0.0380(8) Uani 1 1 d U
F22 F 0.5265(2) 0.7353(2) 0.29530(12) 0.0400(8) Uani 1 1 d U
F23 F 0.4719(2) 0.59799(19) 0.30232(12) 0.0370(7) Uani 1 1 d U
C31 C 0.2196(5) 0.5593(3) 0.48070(18) 0.0312(11) Uani 1 1 d U
H31 H 0.2312 0.5021 0.5000 0.037 Uiso 1 1 calc R
C32 C 0.2753(6) 0.6368(4) 0.5065(2) 0.0479(16) Uani 1 1 d U
H32A H 0.3482 0.6231 0.5076 0.072 Uiso 1 1 calc R
H32B H 0.2494 0.6428 0.5397 0.072 Uiso 1 1 calc R
H32C H 0.2641 0.6944 0.4889 0.072 Uiso 1 1 calc R
C33 C 0.1083(6) 0.5756(6) 0.4790(2) 0.071(2) Uani 1 1 d U
H33A H 0.0750 0.5246 0.4620 0.107 Uiso 1 1 calc R
H33B H 0.0944 0.6330 0.4617 0.107 Uiso 1 1 calc R
H33C H 0.0820 0.5799 0.5121 0.107 Uiso 1 1 calc R
C34 C 0.3224(4) 0.4606(3) 0.42082(18) 0.0243(10) Uani 1 1 d U
H34 H 0.3460 0.4654 0.3865 0.029 Uiso 1 1 calc R
C35 C 0.2561(5) 0.3760(4) 0.4245(2) 0.0398(17) Uani 1 1 d U
H35A H 0.1970 0.3828 0.4030 0.060 Uiso 1 1 calc R
H35B H 0.2332 0.3686 0.4581 0.060 Uiso 1 1 calc R
H35C H 0.2953 0.3219 0.4148 0.060 Uiso 1 1 calc R
C36 C 0.4153(5) 0.4551(4) 0.4527(2) 0.0433(15) Uani 1 1 d U
H36A H 0.4560 0.5109 0.4488 0.065 Uiso 1 1 calc R
H36B H 0.4559 0.4015 0.4435 0.065 Uiso 1 1 calc R
H36C H 0.3945 0.4493 0.4867 0.065 Uiso 1 1 calc R
C61 C 0.0731(4) 0.6676(3) 0.33678(18) 0.0223(10) Uani 1 1 d U
F61 F 0.0773(2) 0.57771(19) 0.34291(12) 0.0340(7) Uani 1 1 d U
F62 F 0.0479(3) 0.7049(2) 0.37971(11) 0.0373(8) Uani 1 1 d U
F63 F -0.0055(2) 0.6837(2) 0.30766(12) 0.0396(8) Uani 1 1 d U
N1A N 0.2830(3) 0.0939(2) 0.47354(13) 0.0200(8) Uani 1 1 d U
N2A N 0.2516(3) 0.1073(3) 0.43072(15) 0.0200(10) Uani 1 1 d U
N3A N 0.2688(4) 0.0404(3) 0.39995(14) 0.0240(9) Uani 1 1 d U
C1A C 0.2660(4) 0.1707(3) 0.50408(17) 0.0177(9) Uani 1 1 d U
C2A C 0.3520(4) 0.2150(3) 0.52264(16) 0.0171(9) Uani 1 1 d U
C3A C 0.3428(4) 0.2884(3) 0.55416(17) 0.0172(10) Uani 1 1 d U
H3A H 0.4021 0.3176 0.5666 0.021 Uiso 1 1 calc R
C4A C 0.2479(3) 0.3195(3) 0.56764(18) 0.0199(12) Uani 1 1 d U
I4A I 0.23525(3) 0.43043(2) 0.615534(12) 0.02573(9) Uani 1 1 d U
C5A C 0.1622(4) 0.2762(3) 0.55079(17) 0.0184(10) Uani 1 1 d U
H5A H 0.0970 0.2971 0.5606 0.022 Uiso 1 1 calc R
C6A C 0.1704(4) 0.2016(3) 0.51929(17) 0.0182(9) Uani 1 1 d U
C21A C 0.4552(4) 0.1831(3) 0.50655(18) 0.0228(10) Uani 1 1 d U
F21A F 0.4684(3) 0.1921(2) 0.45887(11) 0.0359(8) Uani 1 1 d U
F22A F 0.4740(2) 0.09601(18) 0.51786(11) 0.0336(7) Uani 1 1 d U
F23A F 0.5283(2) 0.2324(2) 0.52757(12) 0.0401(8) Uani 1 1 d U
C31A C 0.3228(4) -0.0446(3) 0.41183(16) 0.0240(10) Uani 1 1 d U
H31A H 0.3471 -0.0396 0.4462 0.029 Uiso 1 1 calc R
C32A C 0.2532(4) -0.1258(4) 0.4087(2) 0.0357(16) Uani 1 1 d U
H32D H 0.1942 -0.1157 0.4296 0.054 Uiso 1 1 calc R
H32E H 0.2896 -0.1810 0.4193 0.054 Uiso 1 1 calc R
H32F H 0.2303 -0.1338 0.3750 0.054 Uiso 1 1 calc R
C33A C 0.4169(5) -0.0549(4) 0.37929(19) 0.0430(14) Uani 1 1 d U
H33D H 0.4600 -0.0004 0.3826 0.065 Uiso 1 1 calc R
H33E H 0.3952 -0.0614 0.3454 0.065 Uiso 1 1 calc R
H33F H 0.4554 -0.1094 0.3892 0.065 Uiso 1 1 calc R
C34A C 0.2322(6) 0.0578(4) 0.3507(2) 0.0451(15) Uani 1 1 d U
H34A H 0.2510 0.0033 0.3305 0.054 Uiso 1 1 calc R
C35A C 0.1152(6) 0.0628(6) 0.3516(3) 0.082(2) Uani 1 1 d U
H35D H 0.0881 0.0077 0.3673 0.123 Uiso 1 1 calc R
H35E H 0.0890 0.0665 0.3183 0.123 Uiso 1 1 calc R
H35F H 0.0940 0.1173 0.3698 0.123 Uiso 1 1 calc R
C36A C 0.2815(8) 0.1407(4) 0.3280(2) 0.082(3) Uani 1 1 d U
H36D H 0.3555 0.1334 0.3288 0.123 Uiso 1 1 calc R
H36E H 0.2625 0.1958 0.3462 0.123 Uiso 1 1 calc R
H36F H 0.2585 0.1468 0.2943 0.123 Uiso 1 1 calc R
C61A C 0.0730(4) 0.1581(4) 0.50305(19) 0.0289(11) Uani 1 1 d U
F61A F 0.0799(3) 0.0696(2) 0.49620(16) 0.0603(11) Uani 1 1 d U
F62A F 0.0442(3) 0.1919(3) 0.46082(15) 0.0680(13) Uani 1 1 d U
F63A F -0.0020(3) 0.1746(3) 0.53303(16) 0.0747(14) Uani 1 1 d U
N1B N 0.2225(3) 0.5950(2) 0.69218(12) 0.0169(7) Uani 1 1 d U
N2B N 0.2573(3) 0.6079(3) 0.73431(14) 0.0171(9) Uani 1 1 d U
N3B N 0.2424(3) 0.5414(3) 0.76558(15) 0.0235(10) Uani 1 1 d U
C1B C 0.2397(3) 0.6706(3) 0.66150(17) 0.0152(9) Uani 1 1 d U
C2B C 0.1534(4) 0.7103(3) 0.63972(16) 0.0181(9) Uani 1 1 d U
C3B C 0.1626(4) 0.7847(3) 0.60869(17) 0.0190(10) Uani 1 1 d U
H3B H 0.1034 0.8110 0.5946 0.023 Uiso 1 1 calc R
C4B C 0.2560(3) 0.8205(3) 0.59823(18) 0.0167(10) Uani 1 1 d U
I4B I 0.27030(3) 0.93271(2) 0.551247(11) 0.02277(8) Uani 1 1 d U
C5B C 0.3417(4) 0.7827(3) 0.61819(17) 0.0172(9) Uani 1 1 d U
H5B H 0.4065 0.8079 0.6109 0.021 Uiso 1 1 calc R
C6B C 0.3341(4) 0.7071(3) 0.64936(15) 0.0157(9) Uani 1 1 d U
C21B C 0.0502(4) 0.6705(3) 0.65054(19) 0.0266(11) Uani 1 1 d U
F21B F 0.0288(3) 0.6698(3) 0.69803(12) 0.0507(9) Uani 1 1 d U
F22B F -0.0233(2) 0.7203(2) 0.63030(14) 0.0491(9) Uani 1 1 d U
F23B F 0.0388(2) 0.58577(18) 0.63439(12) 0.0386(7) Uani 1 1 d U
C31B C 0.2799(5) 0.5601(3) 0.81495(18) 0.0318(11) Uani 1 1 d U
H31B H 0.2687 0.5033 0.8346 0.038 Uiso 1 1 calc R
C32B C 0.2215(6) 0.6364(4) 0.8389(2) 0.0486(16) Uani 1 1 d U
H32G H 0.1488 0.6217 0.8386 0.073 Uiso 1 1 calc R
H32H H 0.2328 0.6938 0.8212 0.073 Uiso 1 1 calc R
H32I H 0.2448 0.6435 0.8725 0.073 Uiso 1 1 calc R
C33B C 0.3923(5) 0.5774(6) 0.8139(2) 0.070(2) Uani 1 1 d U
H33G H 0.4264 0.5261 0.7977 0.106 Uiso 1 1 calc R
H33H H 0.4182 0.5832 0.8471 0.106 Uiso 1 1 calc R
H33I H 0.4058 0.6343 0.7960 0.106 Uiso 1 1 calc R
C34B C 0.1855(4) 0.4568(3) 0.75440(16) 0.0258(10) Uani 1 1 d U
H34B H 0.1625 0.4608 0.7198 0.031 Uiso 1 1 calc R
C35B C 0.0901(4) 0.4508(4) 0.78606(19) 0.0361(12) Uani 1 1 d U
H35G H 0.0488 0.5061 0.7814 0.054 Uiso 1 1 calc R
H35H H 0.1102 0.4459 0.8203 0.054 Uiso 1 1 calc R
H35I H 0.0504 0.3966 0.7768 0.054 Uiso 1 1 calc R
C36B C 0.2536(4) 0.3737(4) 0.7588(2) 0.0396(18) Uani 1 1 d U
H36G H 0.3128 0.3815 0.7378 0.059 Uiso 1 1 calc R
H36H H 0.2159 0.3187 0.7490 0.059 Uiso 1 1 calc R
H36I H 0.2763 0.3672 0.7926 0.059 Uiso 1 1 calc R
C61B C 0.4317(4) 0.6688(3) 0.66904(17) 0.0238(10) Uani 1 1 d U
F61B F 0.4545(2) 0.7023(2) 0.71268(11) 0.0340(7) Uani 1 1 d U
F62B F 0.4320(2) 0.57793(18) 0.67275(11) 0.0339(7) Uani 1 1 d U
F63B F 0.5109(2) 0.6910(2) 0.64003(11) 0.0358(7) Uani 1 1 d U

loop_
_atom_site_aniso_label
_atom_site_aniso_U_11
_atom_site_aniso_U_22
_atom_site_aniso_U_33
_atom_site_aniso_U_23
_atom_site_aniso_U_13
_atom_site_aniso_U_12
N1 0.025(2) 0.0160(17) 0.0100(17) -0.0007(13) -0.0004(15) -0.0007(16)
N2 0.024(3) 0.0121(19) 0.018(2) 0.0036(15) 0.0009(14) -0.0027(14)
N3 0.036(2) 0.0160(18) 0.014(2) 0.0009(15) -0.0001(17) -0.0031(16)
C1 0.022(2) 0.014(2) 0.007(2) -0.0004(15) -0.0010(17) 0.0001(18)
C2 0.024(2) 0.014(2) 0.010(2) -0.0027(16) 0.0005(17) 0.0005(17)
C3 0.024(2) 0.020(2) 0.011(2) -0.0012(16) 0.0053(17) -0.0036(18)
C4 0.029(3) 0.014(2) 0.009(2) 0.0012(16) 0.0026(16) 0.0011(16)
I4 0.03892(16) 0.01570(14) 0.01628(15) 0.00450(11) -0.00264(16) 0.00000(14)
C5 0.024(2) 0.014(2) 0.013(2) -0.0014(17) -0.0020(19) 0.0030(17)
C6 0.027(2) 0.011(2) 0.014(2) -0.0029(16) 0.0036(18) -0.0009(18)
C21 0.030(3) 0.020(2) 0.021(2) 0.0010(18) 0.0019(19) -0.001(2)
F21 0.0351(19) 0.0477(19) 0.0311(16) 0.0047(13) -0.0159(14) 0.0019(15)
F22 0.0200(15) 0.0398(17) 0.060(2) 0.0174(15) 0.0041(14) -0.0014(13)
F23 0.0294(17) 0.0249(15) 0.0567(19) -0.0020(13) 0.0028(14) 0.0108(12)
C31 0.052(3) 0.025(3) 0.016(2) 0.0023(19) 0.008(2) -0.008(3)
C32 0.100(5) 0.023(3) 0.021(3) -0.007(2) 0.012(3) -0.012(3)
C33 0.059(4) 0.122(7) 0.033(4) 0.008(4) 0.026(3) 0.005(5)
C34 0.039(3) 0.014(2) 0.020(2) 0.0027(18) -0.001(2) 0.0013(19)
C35 0.073(5) 0.016(2) 0.030(3) 0.001(2) -0.002(3) -0.007(2)
C36 0.061(4) 0.037(3) 0.033(3) -0.001(3) -0.013(3) 0.006(3)
C61 0.021(2) 0.023(2) 0.023(2) 0.0015(19) 0.0000(19) -0.0012(19)
F61 0.0297(16) 0.0222(14) 0.0502(19) 0.0093(13) 0.0035(14) -0.0093(13)
F62 0.0345(19) 0.0451(18) 0.0325(17) -0.0055(14) 0.0173(14) -0.0037(15)
F63 0.0214(17) 0.0452(19) 0.052(2) 0.0154(15) -0.0063(14) -0.0088(14)
N1A 0.026(2) 0.0157(17) 0.0179(18) -0.0036(13) -0.0011(16) 0.0040(16)
N2A 0.028(3) 0.015(2) 0.017(2) -0.0017(16) -0.0043(14) -0.0001(15)
N3A 0.044(2) 0.0145(17) 0.0137(18) -0.0033(14) -0.0064(18) 0.0027(18)
C1A 0.030(2) 0.012(2) 0.012(2) 0.0018(15) -0.0025(18) -0.0009(18)
C2A 0.021(2) 0.016(2) 0.014(2) 0.0029(16) 0.0023(17) 0.0034(17)
C3A 0.022(3) 0.015(2) 0.014(2) 0.0003(16) -0.0023(18) -0.0024(18)
C4A 0.033(3) 0.013(2) 0.013(2) -0.0016(18) 0.0035(16) 0.0012(16)
I4A 0.0442(2) 0.01596(15) 0.01707(15) -0.00543(12) 0.00361(13) 0.00037(14)
C5A 0.017(3) 0.019(2) 0.019(2) 0.0022(17) 0.0039(18) 0.0018(18)
C6A 0.022(2) 0.017(2) 0.015(2) 0.0009(16) 0.0001(17) -0.0047(18)
C21A 0.020(2) 0.020(2) 0.028(2) 0.0006(18) 0.0044(19) 0.0007(18)
F21A 0.0313(18) 0.0485(19) 0.0281(15) 0.0051(13) 0.0141(13) 0.0061(15)
F22A 0.0309(17) 0.0243(14) 0.0456(17) 0.0034(12) 0.0012(13) 0.0093(12)
F23A 0.0181(15) 0.0417(18) 0.060(2) -0.0111(15) -0.0001(14) -0.0039(13)
C31A 0.042(3) 0.015(2) 0.015(2) -0.0019(16) 0.0015(19) 0.0050(19)
C32A 0.063(5) 0.018(3) 0.026(3) -0.001(2) 0.002(2) -0.010(2)
C33A 0.048(3) 0.054(4) 0.027(3) -0.006(3) 0.010(2) 0.002(3)
C34A 0.090(4) 0.025(3) 0.021(3) -0.008(2) -0.020(3) 0.011(3)
C35A 0.096(5) 0.089(5) 0.060(5) -0.034(4) -0.049(4) 0.037(4)
C36A 0.196(8) 0.028(3) 0.021(3) 0.006(2) -0.019(5) -0.008(5)
C61A 0.025(3) 0.032(3) 0.029(3) -0.005(2) -0.003(2) 0.000(2)
F61A 0.037(2) 0.0302(17) 0.113(3) -0.0136(19) -0.014(2) -0.0093(16)
F62A 0.043(2) 0.102(3) 0.058(2) 0.018(2) -0.0301(19) -0.016(2)
F63A 0.033(2) 0.102(3) 0.089(3) -0.056(3) 0.028(2) -0.030(2)
N1B 0.0228(19) 0.0133(16) 0.0146(16) 0.0033(13) -0.0007(17) 0.0001(17)
N2B 0.024(3) 0.0147(19) 0.0129(19) 0.0018(15) 0.0025(14) 0.0026(15)
N3B 0.039(3) 0.0145(18) 0.017(2) 0.0059(15) 0.0011(15) 0.0001(15)
C1B 0.027(2) 0.0066(19) 0.013(2) -0.0005(15) -0.0014(16) 0.0017(15)
C2B 0.023(2) 0.015(2) 0.017(2) -0.0017(16) 0.0027(17) -0.0008(17)
C3B 0.021(3) 0.015(2) 0.021(2) 0.0027(17) -0.0004(19) 0.0052(18)
C4B 0.024(3) 0.011(2) 0.015(2) -0.0011(17) 0.0049(16) -0.0006(15)
I4B 0.03737(17) 0.01472(15) 0.01624(14) 0.00529(10) 0.00334(13) 0.00104(14)
C5B 0.021(3) 0.017(2) 0.014(2) -0.0019(17) 0.0047(18) -0.0032(18)
C6B 0.023(2) 0.014(2) 0.010(2) -0.0026(16) 0.0000(17) 0.0007(17)
C21B 0.025(3) 0.022(2) 0.033(3) 0.005(2) 0.002(2) 0.0029(19)
F21B 0.038(2) 0.073(2) 0.0411(18) 0.0003(17) 0.0218(16) -0.0101(18)
F22B 0.0185(16) 0.0401(18) 0.089(3) 0.0242(17) -0.0060(17) -0.0003(14)
F23B 0.0354(18) 0.0205(14) 0.060(2) 0.0005(13) -0.0026(15) -0.0101(12)
C31B 0.051(3) 0.027(3) 0.017(2) 0.0076(18) -0.006(2) -0.002(3)
C32B 0.093(5) 0.029(3) 0.023(3) -0.004(2) -0.007(3) 0.004(3)
C33B 0.054(4) 0.119(7) 0.038(4) 0.014(4) -0.021(3) -0.008(4)
C34B 0.044(3) 0.017(2) 0.017(2) 0.0022(16) 0.007(2) -0.0017(19)
C35B 0.039(3) 0.038(3) 0.031(3) 0.005(2) 0.008(2) -0.004(2)
C36B 0.067(5) 0.020(3) 0.031(3) 0.006(2) 0.017(3) 0.011(2)
C61B 0.027(3) 0.022(2) 0.022(2) 0.0012(18) 0.0012(19) -0.002(2)
F61B 0.0337(17) 0.0402(17) 0.0280(16) -0.0030(14) -0.0127(14) 0.0035(14)
F62B 0.0340(17) 0.0175(13) 0.0503(18) 0.0018(13) -0.0056(14) 0.0087(12)
F63B 0.0204(16) 0.0480(19) 0.0389(17) 0.0104(14) 0.0079(13) 0.0082(14)

loop_
_atom_type_symbol
_atom_type_description
_atom_type_scat_dispersion_real
_atom_type_scat_dispersion_imag
_atom_type_scat_source
C C 0.0033 0.0016 'International Tables Vol C Tables 4.2.6.8 and 6.1.1.4'
H H 0.0000 0.0000 'International Tables Vol C Tables 4.2.6.8 and 6.1.1.4'
N N 0.0061 0.0033 'International Tables Vol C Tables 4.2.6.8 and 6.1.1.4'
F F 0.0171 0.0103 'International Tables Vol C Tables 4.2.6.8 and 6.1.1.4'
I I -0.4742 1.8119 'International Tables Vol C Tables 4.2.6.8 and 6.1.1.4'

loop_
_geom_angle_atom_site_label_1
_geom_angle_atom_site_label_2
_geom_angle_atom_site_label_3
_geom_angle
N2 N1 C1 110.8(4)
N1 N2 N3 115.5(4)
N2 N3 C34 124.4(4)
N2 N3 C31 114.6(4)
C34 N3 C31 121.0(4)
C6 C1 C2 118.7(4)
C6 C1 N1 125.1(4)
C2 C1 N1 116.0(4)
C3 C2 C1 121.4(4)
C3 C2 C21 118.3(4)
C1 C2 C21 120.2(4)
C4 C3 C2 118.8(4)
C4 C3 H3 120.6
C2 C3 H3 120.6
C3 C4 C5 121.1(4)
C3 C4 I4 118.8(3)
C5 C4 I4 120.0(3)
C4 C5 C6 120.0(4)
C4 C5 H5 120.0
C6 C5 H5 120.0
C5 C6 C1 119.9(4)
C5 C6 C61 116.7(4)
C1 C6 C61 123.4(4)
F23 C21 F21 106.5(4)
F23 C21 F22 105.8(4)
F21 C21 F22 106.4(4)
F23 C21 C2 113.5(4)
F21 C21 C2 112.1(4)
F22 C21 C2 111.9(4)
C33 C31 N3 112.2(5)
C33 C31 C32 111.7(6)
N3 C31 C32 110.6(5)
C33 C31 H31 107.4
N3 C31 H31 107.4
C32 C31 H31 107.4
C31 C32 H32A 109.5
C31 C32 H32B 109.5
H32A C32 H32B 109.5
C31 C32 H32C 109.5
H32A C32 H32C 109.5
H32B C32 H32C 109.5
C31 C33 H33A 109.5
C31 C33 H33B 109.5
H33A C33 H33B 109.5
C31 C33 H33C 109.5
H33A C33 H33C 109.5
H33B C33 H33C 109.5
N3 C34 C36 110.9(4)
N3 C34 C35 110.5(4)
C36 C34 C35 112.6(4)
N3 C34 H34 107.6
C36 C34 H34 107.6
C35 C34 H34 107.6
C34 C35 H35A 109.5
C34 C35 H35B 109.5
H35A C35 H35B 109.5
C34 C35 H35C 109.5
H35A C35 H35C 109.5
H35B C35 H35C 109.5
C34 C36 H36A 109.5
C34 C36 H36B 109.5
H36A C36 H36B 109.5
C34 C36 H36C 109.5
H36A C36 H36C 109.5
H36B C36 H36C 109.5
F61 C61 F63 106.5(4)
F61 C61 F62 107.4(4)
F63 C61 F62 105.4(4)
F61 C61 C6 113.8(4)
F63 C61 C6 111.1(4)
F62 C61 C6 112.2(4)
N2A N1A C1A 112.3(4)
N1A N2A N3A 115.5(4)
N2A N3A C34A 114.5(4)
N2A N3A C31A 124.7(4)
C34A N3A C31A 120.8(4)
C2A C1A C6A 118.0(4)
C2A C1A N1A 116.9(4)
C6A C1A N1A 125.0(4)
C3A C2A C1A 120.9(4)
C3A C2A C21A 120.3(4)
C1A C2A C21A 118.7(4)
C4A C3A C2A 120.3(5)
C4A C3A H3A 119.9
C2A C3A H3A 119.9
C5A C4A C3A 120.1(5)
C5A C4A I4A 120.1(3)
C3A C4A I4A 119.8(3)
C4A C5A C6A 120.2(5)
C4A C5A H5A 119.9
C6A C5A H5A 119.9
C5A C6A C1A 120.5(4)
C5A C6A C61A 116.5(4)
C1A C6A C61A 122.9(4)
F22A C21A F23A 106.2(4)
F22A C21A F21A 107.5(4)
F23A C21A F21A 106.2(4)
F22A C21A C2A 113.1(4)
F23A C21A C2A 110.9(4)
F21A C21A C2A 112.5(4)
N3A C31A C32A 111.0(4)
N3A C31A C33A 110.1(4)
C32A C31A C33A 112.4(4)
N3A C31A H31A 107.7
C32A C31A H31A 107.7
C33A C31A H31A 107.7
C31A C32A H32D 109.5
C31A C32A H32E 109.5
H32D C32A H32E 109.5
C31A C32A H32F 109.5
H32D C32A H32F 109.5
H32E C32A H32F 109.5
C31A C33A H33D 109.5
C31A C33A H33E 109.5
H33D C33A H33E 109.5
C31A C33A H33F 109.5
H33D C33A H33F 109.5
H33E C33A H33F 109.5
N3A C34A C36A 112.5(5)
N3A C34A C35A 108.5(6)
C36A C34A C35A 113.6(6)
N3A C34A H34A 107.3
C36A C34A H34A 107.3
C35A C34A H34A 107.3
C34A C35A H35D 109.5
C34A C35A H35E 109.5
H35D C35A H35E 109.5
C34A C35A H35F 109.5
H35D C35A H35F 109.5
H35E C35A H35F 109.5
C34A C36A H36D 109.5
C34A C36A H36E 109.5
H36D C36A H36E 109.5
C34A C36A H36F 109.5
H36D C36A H36F 109.5
H36E C36A H36F 109.5
F61A C61A F63A 109.0(5)
F61A C61A F62A 105.2(5)
F63A C61A F62A 105.9(5)
F61A C61A C6A 113.6(4)
F63A C61A C6A 112.3(4)
F62A C61A C6A 110.4(4)
N2B N1B C1B 112.2(4)
N1B N2B N3B 116.1(4)
N2B N3B C31B 114.9(4)
N2B N3B C34B 123.9(4)
C31B N3B C34B 121.0(4)
C6B C1B C2B 117.4(4)
C6B C1B N1B 126.1(4)
C2B C1B N1B 116.5(4)
C3B C2B C1B 120.8(5)
C3B C2B C21B 120.2(4)
C1B C2B C21B 118.9(4)
C4B C3B C2B 120.6(5)
C4B C3B H3B 119.7
C2B C3B H3B 119.7
C5B C4B C3B 120.2(4)
C5B C4B I4B 119.1(3)
C3B C4B I4B 120.7(3)
C4B C5B C6B 120.1(5)
C4B C5B H5B 119.9
C6B C5B H5B 119.9
C1B C6B C5B 120.9(4)
C1B C6B C61B 122.3(4)
C5B C6B C61B 116.9(4)
F23B C21B F22B 106.7(4)
F23B C21B F21B 107.4(4)
F22B C21B F21B 104.9(4)
F23B C21B C2B 113.2(4)
F22B C21B C2B 111.2(4)
F21B C21B C2B 112.9(4)
N3B C31B C33B 109.8(5)
N3B C31B C32B 111.9(5)
C33B C31B C32B 112.9(6)
N3B C31B H31B 107.3
C33B C31B H31B 107.3
C32B C31B H31B 107.3
C31B C32B H32G 109.5
C31B C32B H32H 109.5
H32G C32B H32H 109.5
C31B C32B H32I 109.5
H32G C32B H32I 109.5
H32H C32B H32I 109.5
C31B C33B H33G 109.5
C31B C33B H33H 109.5
H33G C33B H33H 109.5
C31B C33B H33I 109.5
H33G C33B H33I 109.5
H33H C33B H33I 109.5
N3B C34B C36B 110.6(4)
N3B C34B C35B 110.2(4)
C36B C34B C35B 113.3(4)
N3B C34B H34B 107.5
C36B C34B H34B 107.5
C35B C34B H34B 107.5
C34B C35B H35G 109.5
C34B C35B H35H 109.5
H35G C35B H35H 109.5
C34B C35B H35I 109.5
H35G C35B H35I 109.5
H35H C35B H35I 109.5
C34B C36B H36G 109.5
C34B C36B H36H 109.5
H36G C36B H36H 109.5
C34B C36B H36I 109.5
H36G C36B H36I 109.5
H36H C36B H36I 109.5
F62B C61B F61B 107.2(4)
F62B C61B F63B 106.4(4)
F61B C61B F63B 105.9(4)
F62B C61B C6B 113.7(4)
F61B C61B C6B 112.2(4)
F63B C61B C6B 110.9(4)

loop_
_geom_bond_atom_site_label_1
_geom_bond_atom_site_label_2
_geom_bond_distance
N1 N2 1.297(5)
N1 C1 1.418(5)
N2 N3 1.302(5)
N3 C34 1.473(6)
N3 C31 1.488(6)
C1 C6 1.397(7)
C1 C2 1.405(6)
C2 C3 1.386(6)
C2 C21 1.480(7)
C3 C4 1.384(6)
C3 H3 0.9500
C4 C5 1.387(6)
C4 I4 2.096(5)
C5 C6 1.394(6)
C5 H5 0.9500
C6 C61 1.507(7)
C21 F23 1.328(5)
C21 F21 1.334(6)
C21 F22 1.348(6)
C31 C33 1.484(9)
C31 C32 1.521(8)
C31 H31 1.0000
C32 H32A 0.9800
C32 H32B 0.9800
C32 H32C 0.9800
C33 H33A 0.9800
C33 H33B 0.9800
C33 H33C 0.9800
C34 C36 1.505(8)
C34 C35 1.513(7)
C34 H34 1.0000
C35 H35A 0.9800
C35 H35B 0.9800
C35 H35C 0.9800
C36 H36A 0.9800
C36 H36B 0.9800
C36 H36C 0.9800
C61 F61 1.322(5)
C61 F63 1.328(6)
C61 F62 1.345(6)
N1A N2A 1.263(5)
N1A C1A 1.419(6)
N2A N3A 1.313(5)
N3A C34A 1.461(7)
N3A C31A 1.463(6)
C1A C2A 1.397(7)
C1A C6A 1.402(7)
C2A C3A 1.384(6)
C2A C21A 1.504(7)
C3A C4A 1.381(6)
C3A H3A 0.9500
C4A C5A 1.372(7)
C4A I4A 2.093(5)
C5A C6A 1.396(6)
C5A H5A 0.9500
C6A C61A 1.496(7)
C21A F22A 1.330(5)
C21A F23A 1.330(6)
C21A F21A 1.332(5)
C31A C32A 1.499(7)
C31A C33A 1.539(7)
C31A H31A 1.0000
C32A H32D 0.9800
C32A H32E 0.9800
C32A H32F 0.9800
C33A H33D 0.9800
C33A H33E 0.9800
C33A H33F 0.9800
C34A C36A 1.509(9)
C34A C35A 1.541(10)
C34A H34A 1.0000
C35A H35D 0.9800
C35A H35E 0.9800
C35A H35F 0.9800
C36A H36D 0.9800
C36A H36E 0.9800
C36A H36F 0.9800
C61A F61A 1.307(6)
C61A F63A 1.312(6)
C61A F62A 1.317(6)
N1B N2B 1.260(5)
N1B C1B 1.407(5)
N2B N3B 1.312(5)
N3B C31B 1.470(6)
N3B C34B 1.475(6)
C1B C6B 1.393(6)
C1B C2B 1.406(6)
C2B C3B 1.386(6)
C2B C21B 1.508(7)
C3B C4B 1.367(6)
C3B H3B 0.9500
C4B C5B 1.367(7)
C4B I4B 2.095(5)
C5B C6B 1.401(6)
C5B H5B 0.9500
C6B C61B 1.499(7)
C21B F23B 1.320(6)
C21B F22B 1.329(6)
C21B F21B 1.340(6)
C31B C33B 1.501(9)
C31B C32B 1.506(8)
C31B H31B 1.0000
C32B H32G 0.9800
C32B H32H 0.9800
C32B H32I 0.9800
C33B H33G 0.9800
C33B H33H 0.9800
C33B H33I 0.9800
C34B C36B 1.511(7)
C34B C35B 1.534(7)
C34B H34B 1.0000
C35B H35G 0.9800
C35B H35H 0.9800
C35B H35I 0.9800
C36B H36G 0.9800
C36B H36H 0.9800
C36B H36I 0.9800
C61B F62B 1.327(5)
C61B F61B 1.331(6)
C61B F63B 1.355(6)

loop_
_geom_hbond_atom_site_label_D
_geom_hbond_atom_site_label_H
_geom_hbond_atom_site_label_A
_geom_hbond_distance_DH
_geom_hbond_distance_HA
_geom_hbond_distance_DA
_geom_hbond_angle_DHA
_geom_hbond_site_symmetry_A
C3 H3 F21B 0.95 2.43 3.313(6) 154.2 4_675
C3A H3A F21 0.95 2.49 3.299(6) 142.6 3_666
C3B H3B F62A 0.95 2.46 3.337(6) 152.7 3_566
C5 H5 F61B 0.95 2.54 3.342(6) 141.7 4_575
C5A H5A F62 0.95 2.52 3.380(6) 150.1 3_566
C5B H5B F21A 0.95 2.54 3.306(6) 138.3 3_666
C34 H34 I4 1.00 3.04 3.876(5) 141.4 2_545
C35A H35F F22B 0.98 2.54 3.422(8) 149.2 3_566
C3 H3 F22 0.95 2.29 2.642(6) 100.9 .
C3A H3A F23A 0.95 2.34 2.678(6) 100.4 .
C3B H3B F22B 0.95 2.35 2.688(6) 100.5 .
C5A H5A F63A 0.95 2.33 2.662(6) 99.6 .
C5B H5B F63B 0.95 2.33 2.663(6) 100.0 .

loop_
_geom_torsion_atom_site_label_1
_geom_torsion_atom_site_label_2
_geom_torsion_atom_site_label_3
_geom_torsion_atom_site_label_4
_geom_torsion
C1 N1 N2 N3 -179.6(4)
N1 N2 N3 C34 1.1(7)
N1 N2 N3 C31 178.2(4)
N2 N1 C1 C6 -57.5(6)
N2 N1 C1 C2 127.6(4)
C6 C1 C2 C3 3.3(7)
N1 C1 C2 C3 178.5(4)
C6 C1 C2 C21 -179.7(4)
N1 C1 C2 C21 -4.5(6)
C1 C2 C3 C4 -0.7(7)
C21 C2 C3 C4 -177.8(4)
C2 C3 C4 C5 -1.8(7)
C2 C3 C4 I4 -179.6(3)
C3 C4 C5 C6 1.7(7)
I4 C4 C5 C6 179.4(3)
C4 C5 C6 C1 1.0(7)
C4 C5 C6 C61 -179.8(4)
C2 C1 C6 C5 -3.4(7)
N1 C1 C6 C5 -178.1(4)
C2 C1 C6 C61 177.4(4)
N1 C1 C6 C61 2.7(7)
C3 C2 C21 F23 -117.3(5)
C1 C2 C21 F23 65.7(6)
C3 C2 C21 F21 121.9(5)
C1 C2 C21 F21 -55.1(6)
C3 C2 C21 F22 2.4(6)
C1 C2 C21 F22 -174.6(4)
N2 N3 C31 C33 57.8(6)
C34 N3 C31 C33 -125.0(6)
N2 N3 C31 C32 -67.6(7)
C34 N3 C31 C32 109.6(5)
N2 N3 C34 C36 116.3(5)
C31 N3 C34 C36 -60.7(6)
N2 N3 C34 C35 -118.2(5)
C31 N3 C34 C35 64.9(6)
C5 C6 C61 F61 145.5(4)
C1 C6 C61 F61 -35.3(6)
C5 C6 C61 F63 25.3(6)
C1 C6 C61 F63 -155.5(4)
C5 C6 C61 F62 -92.4(5)
C1 C6 C61 F62 86.8(5)
C1A N1A N2A N3A 177.2(4)
N1A N2A N3A C34A -179.8(5)
N1A N2A N3A C31A -1.7(7)
N2A N1A C1A C2A -115.8(5)
N2A N1A C1A C6A 68.4(6)
C6A C1A C2A C3A -1.5(7)
N1A C1A C2A C3A -177.6(4)
C6A C1A C2A C21A -179.7(4)
N1A C1A C2A C21A 4.2(6)
C1A C2A C3A C4A -0.3(7)
C21A C2A C3A C4A 177.9(4)
C2A C3A C4A C5A 1.6(8)
C2A C3A C4A I4A 179.8(3)
C3A C4A C5A C6A -1.1(8)
I4A C4A C5A C6A -179.3(3)
C4A C5A C6A C1A -0.7(7)
C4A C5A C6A C61A 179.5(5)
C2A C1A C6A C5A 2.0(7)
N1A C1A C6A C5A 177.8(4)
C2A C1A C6A C61A -178.3(4)
N1A C1A C6A C61A -2.5(7)
C3A C2A C21A F22A 121.1(5)
C1A C2A C21A F22A -60.8(6)
C3A C2A C21A F23A 1.8(6)
C1A C2A C21A F23A 180.0(4)
C3A C2A C21A F21A -117.0(5)
C1A C2A C21A F21A 61.2(6)
N2A N3A C31A C32A 114.0(5)
C34A N3A C31A C32A -68.0(6)
N2A N3A C31A C33A -120.8(5)
C34A N3A C31A C33A 57.2(7)
N2A N3A C34A C36A 60.8(8)
C31A N3A C34A C36A -117.4(6)
N2A N3A C34A C35A -65.8(6)
C31A N3A C34A C35A 116.0(6)
C5A C6A C61A F61A -146.7(5)
C1A C6A C61A F61A 33.5(7)
C5A C6A C61A F63A -22.4(7)
C1A C6A C61A F63A 157.8(5)
C5A C6A C61A F62A 95.4(5)
C1A C6A C61A F62A -84.3(6)
C1B N1B N2B N3B 178.5(4)
N1B N2B N3B C31B -177.5(4)
N1B N2B N3B C34B -2.3(6)
N2B N1B C1B C6B 59.6(6)
N2B N1B C1B C2B -123.1(5)
C6B C1B C2B C3B -2.0(7)
N1B C1B C2B C3B -179.6(4)
C6B C1B C2B C21B 177.8(4)
N1B C1B C2B C21B 0.2(6)
C1B C2B C3B C4B 0.6(7)
C21B C2B C3B C4B -179.2(4)
C2B C3B C4B C5B 0.3(7)
C2B C3B C4B I4B 179.9(3)
C3B C4B C5B C6B 0.1(7)
I4B C4B C5B C6B -179.4(3)
C2B C1B C6B C5B 2.5(7)
N1B C1B C6B C5B 179.8(4)
C2B C1B C6B C61B -178.1(4)
N1B C1B C6B C61B -0.8(7)
C4B C5B C6B C1B -1.6(7)
C4B C5B C6B C61B 179.0(4)
C3B C2B C21B F23B 114.9(5)
C1B C2B C21B F23B -64.9(6)
C3B C2B C21B F22B -5.2(7)
C1B C2B C21B F22B 175.0(4)
C3B C2B C21B F21B -122.8(5)
C1B C2B C21B F21B 57.3(6)
N2B N3B C31B C33B -59.8(6)
C34B N3B C31B C33B 124.9(5)
N2B N3B C31B C32B 66.4(6)
C34B N3B C31B C32B -108.9(5)
N2B N3B C34B C36B 117.5(5)
C31B N3B C34B C36B -67.7(6)
N2B N3B C34B C35B -116.5(5)
C31B N3B C34B C35B 58.4(6)
C1B C6B C61B F62B 37.9(6)
C5B C6B C61B F62B -142.7(4)
C1B C6B C61B F61B -84.1(5)
C5B C6B C61B F61B 95.4(5)
C1B C6B C61B F63B 157.7(4)
C5B C6B C61B F63B -22.9(6)
